data_1526174
loop_
_publ_author_name
'Ohsato, H.'

_publ_section_title
;
 Science of tungstenbronze-type like Ba6-3x R8+2x Ti18 O54 (R = rare
 earth) microwave dielectric solid solutions
;
_journal_name_full 'Journal of the European Ceramic Society'
_journal_page_first 2703
_journal_page_last 2711
_journal_volume 21
_journal_year 2001
_chemical_formula_sum 'Ba3.87 O54 Sm9.4 Ti18'
_chemical_name_systematic 'Ba3.87 Sm9.4 Ti18 O54'
_space_group_IT_number 55
_symmetry_space_group_name_Hall '-P 2 2ab'
_symmetry_space_group_name_H-M 'P b a m'
_cell_angle_alpha 90
_cell_angle_beta 90
_cell_angle_gamma 90
_cell_formula_units_Z 1
_cell_length_a 12.131
_cell_length_b 22.271
_cell_length_c 3.819
_cell_volume 1031.777
_citation_journal_id_ASTM JECSER
_cod_data_source_file Ohsato_JECSER_2001_1371.cif
_cod_data_source_block Ba3.87O54Sm9.4Ti18
_cod_database_code 1526174

loop_
_symmetry_equiv_pos_as_xyz
x,y,z
-x,-y,z
x+1/2,-y+1/2,-z
-x+1/2,y+1/2,-z
-x,-y,-z
x,y,-z
-x-1/2,y-1/2,z
x-1/2,-y-1/2,z

loop_
_atom_site_label
_atom_site_type_symbol
_atom_site_fract_x
_atom_site_fract_y
_atom_site_fract_z
_atom_site_occupancy
_atom_site_U_iso_or_equiv
O2 O-2 0.418 0.1922 0 1 0.0
O13 O-2 0.463 0.3136 0 1 0.0
Ti2 Ti+4 0.1983 0.4353 0 1 0.0
Ti3 Ti+4 0.3976 0.1064 0 1 0.0
O4 O-2 0.333 0.2788 0.5 1 0.0
O10 O-2 0.27 0.3626 0 1 0.0
O12 O-2 0.057 0.4032 0 1 0.0
O14 O-2 0.398 0.0976 0.5 1 0.0
Sm3 Sm+3 0.40687 0.37654 0.5 1 0.0
Ti5 Ti+4 0.338 0.2615 0 1 0.0
O9 O-2 0.038 0.0811 0 1 0.0
Sm2 Sm+3 0 0.5 0.5 0.92 0.0
O8 O-2 0.5 0.5 0.5 1 0.0
O1 O-2 0.1 0.156 0.5 1 0.0
O7 O-2 0.242 0.1119 0 1 0.0
O11 O-2 0.345 0.4797 0 1 0.0
Ti4 Ti+4 0.1175 0.1634 0 1 0.0
O6 O-2 0.211 0.4424 0.5 1 0.0
Ba1 Ba+2 0.0902 0.30644 0.5 0.968 0.0
O5 O-2 0.377 0.0193 0 1 0.0
Sm1 Sm+3 0.19986 0.04815 0.5 0.89 0.0
Ti1 Ti+4 0.5 0.5 0 1 0.0
O3 O-2 0.1837 0.2371 0 1 0.0
